data_7130066
loop_
_publ_author_name
'Liu, Li-Hua'
'Liu, Lin'
'Chi, Hao-Ran'
'Li, Chen-Ning'
'Han, Zheng-Bo'

_publ_section_title
;
 A [(M2)6L8] metal--organic polyhedron with high CO2 uptake and efficient
 chemical conversion of CO2 under ambient conditions
;
_journal_name_full 'Chemical Communications'
_journal_paper_doi 10.1039/D2CC01734B
_journal_year 2022
_chemical_formula_sum 'C210 H150 Cu12 N30 O84'
_chemical_formula_weight 5200.07
_space_group_crystal_system trigonal
_space_group_IT_number 165
_space_group_name_Hall '-P 3 2"c'
_space_group_name_H-M_alt 'P -3 c 1'
_atom_sites_solution_hydrogens mixed
_audit_creation_method SHELXL-2016/6
_audit_update_record
;
2022-03-31 deposited with the CCDC.	2022-04-28 downloaded from the CCDC.
;
_cell_angle_alpha 90
_cell_angle_beta 90
_cell_angle_gamma 120
_cell_formula_units_Z 2
_cell_length_a 21.671(6)
_cell_length_b 21.671(6)
_cell_length_c 40.013(13)
_cell_measurement_reflns_used 1378
_cell_measurement_temperature 200(2)
_cell_measurement_theta_max 25.35
_cell_measurement_theta_min 2.65
_cell_volume 16274(8)
_computing_cell_refinement 'Bruker SMART'
_computing_data_collection 'Bruker SMART'
_computing_data_reduction 'Bruker SAINT'
_computing_molecular_graphics 'Bruker SHELXTL'
_computing_publication_material 'Bruker SHELXTL'
_computing_structure_refinement 'SHELXL-2019/2 (Sheldrick, 2019)'
_computing_structure_solution 'Bruker SHELXTL'
_diffrn_ambient_temperature 200(2)
_diffrn_measured_fraction_theta_full 0.978
_diffrn_measured_fraction_theta_max 0.978
_diffrn_measurement_device_type 'Bruker APEX-II CCD'
_diffrn_measurement_method '\f and \w scans'
_diffrn_radiation_type MoK\a
_diffrn_radiation_wavelength 0.71073
_diffrn_reflns_av_R_equivalents 0.0628
_diffrn_reflns_av_unetI/netI 0.0303
_diffrn_reflns_Laue_measured_fraction_full 0.978
_diffrn_reflns_Laue_measured_fraction_max 0.978
_diffrn_reflns_limit_h_max 21
_diffrn_reflns_limit_h_min -21
_diffrn_reflns_limit_k_max 21
_diffrn_reflns_limit_k_min -21
_diffrn_reflns_limit_l_max 39
_diffrn_reflns_limit_l_min -39
_diffrn_reflns_number 65093
_diffrn_reflns_point_group_measured_fraction_full 0.978
_diffrn_reflns_point_group_measured_fraction_max 0.978
_diffrn_reflns_theta_full 20.656
_diffrn_reflns_theta_max 20.656
_diffrn_reflns_theta_min 2.872
_exptl_absorpt_coefficient_mu 0.836
_exptl_absorpt_correction_T_max 0.822
_exptl_absorpt_correction_T_min 0.773
_exptl_absorpt_correction_type multi-scan
_exptl_crystal_colour green
_exptl_crystal_density_diffrn 1.061
_exptl_crystal_description block
_exptl_crystal_F_000 5280
_exptl_crystal_size_max 0.342
_exptl_crystal_size_mid 0.302
_exptl_crystal_size_min 0.213
_refine_diff_density_max 0.691
_refine_diff_density_min -0.563
_refine_diff_density_rms 0.105
_refine_ls_extinction_method none
_refine_ls_goodness_of_fit_ref 1.084
_refine_ls_hydrogen_treatment constr
_refine_ls_matrix_type full
_refine_ls_number_parameters 507
_refine_ls_number_reflns 5458
_refine_ls_number_restraints 82
_refine_ls_restrained_S_all 1.088
_refine_ls_R_factor_all 0.1107
_refine_ls_R_factor_gt 0.0909
_refine_ls_shift/su_max 0.001
_refine_ls_shift/su_mean 0.000
_refine_ls_structure_factor_coef Fsqd
_refine_ls_weighting_details 'w=1/[\s^2^(Fo^2^)+(0.0435P)^2^+225.8903P] where P=(Fo^2^+2Fc^2^)/3'
_refine_ls_weighting_scheme calc
_refine_ls_wR_factor_gt 0.1986
_refine_ls_wR_factor_ref 0.2159
_reflns_Friedel_coverage 0.000
_reflns_number_gt 4408
_reflns_number_total 5458
_reflns_threshold_expression 'I > 2\s(I)'
_cod_data_source_file d2cc01734b2.cif
_cod_data_source_block 1
_cod_original_cell_volume 16274(10)
_cod_database_code 7130066
_shelx_shelxl_version_number 2016/6
_shelx_space_group_comment
;
The symmetry employed for this shelxl refinement is uniquely defined
by the following loop, which should always be used as a source of
symmetry information in preference to the above space-group names.
They are only intended as comments.
;
_shelx_estimated_absorpt_t_min 0.763
_shelx_estimated_absorpt_t_max 0.842
_exptl_absorpt_special_details sadabs

loop_
_space_group_symop_operation_xyz
'x, y, z'
'-y, x-y, z'
'-x+y, -x, z'
'x-y, -y, -z+1/2'
'-x, -x+y, -z+1/2'
'y, x, -z+1/2'
'-x, -y, -z'
'y, -x+y, -z'
'x-y, x, -z'
'-x+y, y, z-1/2'
'x, x-y, z-1/2'
'-y, -x, z-1/2'

loop_
_atom_site_label
_atom_site_type_symbol
_atom_site_fract_x
_atom_site_fract_y
_atom_site_fract_z
_atom_site_U_iso_or_equiv
_atom_site_adp_type
_atom_site_occupancy
_atom_site_site_symmetry_order
_atom_site_calc_flag
_atom_site_refinement_flags_posn
_atom_site_refinement_flags_adp
_atom_site_refinement_flags_occupancy
_atom_site_disorder_assembly
_atom_site_disorder_group
Cu1 Cu 0.84237(7) 0.65963(6) 0.85706(3) 0.0479(4) Uani 1 1 d . . . . .
Cu2 Cu 0.78544(6) 0.54549(6) 0.89545(3) 0.0473(4) Uani 1 1 d . . . . .
O1 O 0.8340(4) 0.5953(4) 0.82202(16) 0.0534(19) Uani 1 1 d . . . . .
O2 O 0.7982(4) 0.5002(4) 0.85593(19) 0.0516(18) Uani 1 1 d . . . . .
O3 O 1.1158(4) 0.6950(4) 0.59107(19) 0.061(2) Uani 1 1 d . . . . .
O4 O 1.0665(3) 0.7340(4) 0.62867(19) 0.0509(18) Uani 1 1 d . . . . .
O5 O 0.5270(4) 0.6935(3) 0.62250(18) 0.0540(19) Uani 1 1 d . . . . .
O6 O 0.6320(4) 0.7401(4) 0.6497(2) 0.063(2) Uani 1 1 d . . . . .
O7 O 0.8387(4) 0.5063(4) 0.70643(19) 0.058(2) Uani 1 1 d . . . . .
O8 O 0.8026(4) 0.5803(5) 0.6075(2) 0.075(2) Uani 1 1 d . . . . .
O9 O 0.6450(4) 0.5289(4) 0.6915(2) 0.071(2) Uani 1 1 d . . . . .
O10 O 0.8422(4) 0.7086(4) 0.89704(19) 0.060(2) Uani 1 1 d . . . . .
O11 O 0.7794(4) 0.6109(4) 0.92875(18) 0.0541(19) Uani 1 1 d . . . . .
O12 O 0.8625(4) 0.9118(4) 0.96299(18) 0.0535(19) Uani 1 1 d . . . . .
O13 O 0.8879(5) 0.7523(4) 0.8248(2) 0.087(3) Uani 1 1 d . . . . .
H13A H 0.880318 0.746221 0.803904 0.131 Uiso 1 1 d R U . . .
H13B H 0.885708 0.789701 0.828784 0.131 Uiso 1 1 d R U . . .
N1 N 0.7396(5) 0.5176(4) 0.7005(2) 0.054(2) Uani 1 1 d . . . . .
N2 N 0.8237(4) 0.5428(5) 0.6570(3) 0.055(2) Uani 1 1 d . . . . .
N3 N 0.7230(5) 0.5571(5) 0.6475(3) 0.063(3) Uani 1 1 d . . . . .
N4 N 0.9766(4) 0.9287(4) 0.9610(2) 0.045(2) Uani 1 1 d . . . . .
C1 C 0.8151(5) 0.5299(6) 0.8273(3) 0.043(3) Uani 1 1 d . . . . .
C2 C 0.8115(5) 0.4879(6) 0.7971(3) 0.047(3) Uani 1 1 d . . . . .
C3 C 0.7884(5) 0.4157(6) 0.8015(3) 0.054(3) Uani 1 1 d . . . . .
H3 H 0.777299 0.394659 0.823080 0.065 Uiso 1 1 calc R U . . .
C4 C 0.7820(7) 0.3751(6) 0.7731(3) 0.073(4) Uani 1 1 d . . . . .
H4 H 0.768644 0.326352 0.775536 0.088 Uiso 1 1 calc R U . . .
C5 C 0.7950(6) 0.4051(6) 0.7421(3) 0.067(3) Uani 1 1 d . . . . .
H5 H 0.788447 0.376452 0.722971 0.080 Uiso 1 1 calc R U . . .
C6 C 0.8170(6) 0.4753(6) 0.7382(3) 0.052(3) Uani 1 1 d . . . . .
C7 C 0.8246(5) 0.5180(5) 0.7659(3) 0.046(3) Uani 1 1 d . . . . .
H7 H 0.838460 0.566782 0.763192 0.055 Uiso 1 1 calc R U . . .
C8 C 0.7974(6) 0.5228(6) 0.6878(3) 0.051(3) Uani 1 1 d . . . . .
C9 C 0.7055(6) 0.5351(6) 0.6791(3) 0.053(3) Uani 1 1 d . . . . .
C11 C 0.7846(7) 0.5596(6) 0.6391(3) 0.060(3) Uani 1 1 d . . . . .
C12 C 0.5732(6) 0.6895(6) 0.6397(3) 0.049(3) Uani 1 1 d . . . . .
C13 C 0.5583(6) 0.6143(6) 0.6475(3) 0.055(3) Uani 1 1 d . . . . .
C14 C 0.4958(6) 0.5567(6) 0.6383(3) 0.061(3) Uani 1 1 d . . . . .
H14 H 0.461229 0.563232 0.626643 0.073 Uiso 1 1 calc R U . . .
C15 C 0.4820(7) 0.4887(7) 0.6456(4) 0.088(4) Uani 1 1 d . U . . .
H15 H 0.437844 0.448186 0.639710 0.106 Uiso 1 1 calc R U . . .
C16 C 0.5343(7) 0.4811(7) 0.6617(3) 0.085(4) Uani 1 1 d . U . . .
H16 H 0.526143 0.434815 0.666761 0.102 Uiso 1 1 calc R U . . .
C17 C 0.5966(6) 0.5387(7) 0.6702(3) 0.064(3) Uani 1 1 d . . . . .
C18 C 0.6109(6) 0.6082(6) 0.6641(3) 0.052(3) Uani 1 1 d . . . . .
H18 H 0.654152 0.648817 0.670904 0.062 Uiso 1 1 calc R U . . .
C19 C 1.0641(5) 0.6970(6) 0.6046(3) 0.046(3) Uani 1 1 d . . . . .
C20 C 0.9922(5) 0.6404(5) 0.5918(3) 0.043(3) Uani 1 1 d . . . . .
C21 C 0.9313(6) 0.6351(7) 0.6062(3) 0.062(3) Uani 1 1 d . . . . .
H21 H 0.935047 0.665654 0.624015 0.075 Uiso 1 1 calc R U . . .
C22 C 0.8648(6) 0.5844(7) 0.5941(3) 0.059(3) Uani 1 1 d . . . . .
C23 C 0.8589(7) 0.5409(8) 0.5686(4) 0.086(4) Uani 1 1 d . . . . .
H23 H 0.813112 0.506345 0.560649 0.104 Uiso 1 1 calc R U . . .
C24 C 0.9189(6) 0.5468(7) 0.5541(3) 0.073(4) Uani 1 1 d . . . . .
H24 H 0.914674 0.516442 0.536045 0.088 Uiso 1 1 calc R U . . .
C25 C 0.9853(6) 0.5964(7) 0.5657(3) 0.070(4) Uani 1 1 d . . . . .
H25 H 1.026694 0.600206 0.555564 0.084 Uiso 1 1 calc R U . . .
C26 C 0.8096(5) 0.6769(5) 0.9235(3) 0.043(3) Uani 1 1 d . . . . .
C27 C 0.8068(5) 0.7220(5) 0.9502(3) 0.045(3) Uani 1 1 d . . . . .
C28 C 0.8387(5) 0.7950(5) 0.9443(3) 0.046(3) Uani 1 1 d . . . . .
H28 H 0.862507 0.815620 0.923888 0.056 Uiso 1 1 calc R U . . .
C29 C 0.8341(5) 0.8358(5) 0.9695(3) 0.041(3) Uani 1 1 d . . . . .
C30 C 0.8020(5) 0.8105(6) 0.9996(3) 0.052(3) Uani 1 1 d . . . . .
H30 H 0.799928 0.841152 1.015957 0.062 Uiso 1 1 calc R U . . .
C31 C 0.7720(6) 0.7370(6) 1.0053(3) 0.065(3) Uani 1 1 d . . . . .
H31 H 0.748622 0.716469 1.025777 0.078 Uiso 1 1 calc R U . . .
C32 C 0.7769(6) 0.6962(6) 0.9812(3) 0.056(3) Uani 1 1 d . . . . .
H32 H 0.758891 0.647139 0.985738 0.067 Uiso 1 1 calc R U . . .
C33 C 0.9337(5) 0.9546(5) 0.9617(2) 0.043(3) Uani 1 1 d . . . . .
C34 C 0.7837(6) 0.4227(6) 0.9286(3) 0.066(3) Uani 1 1 d D U . . .
H34 H 0.793220 0.406706 0.908189 0.079 Uiso 1 1 calc R U . . .
O14 O 0.7474(4) 0.4527(4) 0.92755(19) 0.063(2) Uani 1 1 d D U . . .
N5 N 0.8102(7) 0.4117(6) 0.9568(3) 0.108(4) Uani 1 1 d D U . . .
C35 C 0.8501(9) 0.3749(9) 0.9581(4) 0.121(6) Uani 1 1 d D U . . .
H35A H 0.823741 0.331275 0.971280 0.181 Uiso 1 1 calc R U . . .
H35B H 0.896511 0.405800 0.968461 0.181 Uiso 1 1 calc R U . . .
H35C H 0.857032 0.362718 0.935341 0.181 Uiso 1 1 calc R U . . .
C36 C 0.7939(14) 0.4339(14) 0.9881(4) 0.209(9) Uani 1 1 d D U . . .
H36A H 0.815758 0.421976 1.006588 0.314 Uiso 1 1 calc R U . . .
H36B H 0.742122 0.409327 0.991247 0.314 Uiso 1 1 calc R U . . .
H36C H 0.812732 0.485514 0.987711 0.314 Uiso 1 1 calc R U . . .

loop_
_atom_site_aniso_label
_atom_site_aniso_U_11
_atom_site_aniso_U_22
_atom_site_aniso_U_33
_atom_site_aniso_U_23
_atom_site_aniso_U_13
_atom_site_aniso_U_12
Cu1 0.0429(8) 0.0298(7) 0.0646(9) 0.0011(6) 0.0010(6) 0.0134(6)
Cu2 0.0402(8) 0.0307(7) 0.0678(9) 0.0020(6) 0.0022(6) 0.0155(6)
O1 0.066(5) 0.033(5) 0.052(4) 0.000(3) -0.003(4) 0.018(4)
O2 0.048(5) 0.041(4) 0.063(5) 0.002(4) 0.002(4) 0.021(4)
O3 0.045(5) 0.058(5) 0.077(5) -0.018(4) -0.007(4) 0.024(4)
O4 0.038(4) 0.052(5) 0.056(5) -0.003(4) 0.003(4) 0.019(4)
O5 0.048(5) 0.039(4) 0.078(5) 0.011(4) -0.001(4) 0.024(4)
O6 0.043(5) 0.044(5) 0.095(6) -0.010(4) -0.010(4) 0.017(4)
O7 0.059(5) 0.064(5) 0.056(5) -0.008(4) -0.001(4) 0.034(4)
O8 0.043(5) 0.104(7) 0.082(6) 0.011(5) -0.001(5) 0.040(5)
O9 0.062(6) 0.076(6) 0.095(6) 0.024(5) 0.013(5) 0.051(5)
O10 0.062(5) 0.038(4) 0.066(5) 0.015(4) 0.014(4) 0.015(4)
O11 0.056(5) 0.025(5) 0.074(5) -0.005(4) 0.003(4) 0.015(4)
O12 0.035(5) 0.041(5) 0.093(6) -0.011(4) -0.003(4) 0.025(4)
O13 0.102(7) 0.049(5) 0.100(6) 0.008(5) 0.001(6) 0.029(5)
N1 0.042(6) 0.039(5) 0.081(7) -0.001(5) -0.002(6) 0.021(5)
N2 0.034(5) 0.073(7) 0.060(7) -0.012(5) -0.006(5) 0.028(5)
N3 0.046(6) 0.054(6) 0.082(8) 0.006(5) 0.000(6) 0.020(5)
N4 0.031(6) 0.034(5) 0.078(6) -0.005(4) -0.003(4) 0.023(6)
C1 0.020(5) 0.039(7) 0.064(8) -0.012(6) -0.013(5) 0.011(5)
C2 0.028(6) 0.056(8) 0.057(8) 0.001(6) -0.005(5) 0.021(6)
C3 0.038(7) 0.042(7) 0.078(8) -0.004(6) 0.000(6) 0.018(6)
C4 0.090(10) 0.033(7) 0.096(10) -0.003(8) 0.017(8) 0.029(7)
C5 0.066(8) 0.037(8) 0.087(10) -0.017(7) 0.016(7) 0.018(6)
C6 0.046(7) 0.052(8) 0.065(8) -0.017(7) -0.007(6) 0.029(6)
C7 0.019(5) 0.036(6) 0.083(9) 0.006(7) 0.000(5) 0.015(5)
C8 0.026(7) 0.042(7) 0.076(9) -0.005(6) -0.006(7) 0.011(5)
C9 0.034(7) 0.048(7) 0.070(9) 0.005(6) 0.015(7) 0.016(6)
C11 0.050(8) 0.060(8) 0.061(8) 0.000(6) -0.009(7) 0.021(7)
C12 0.037(7) 0.051(8) 0.068(8) 0.014(6) 0.005(6) 0.027(7)
C13 0.054(8) 0.062(8) 0.058(7) -0.002(6) 0.007(6) 0.036(7)
C14 0.039(7) 0.039(7) 0.100(9) -0.005(6) -0.029(6) 0.015(6)
C15 0.068(9) 0.052(8) 0.138(11) -0.002(8) -0.037(8) 0.025(7)
C16 0.062(9) 0.044(7) 0.116(10) 0.010(7) 0.008(8) 0.001(7)
C17 0.058(8) 0.071(10) 0.075(8) 0.013(7) 0.014(7) 0.042(8)
C18 0.040(7) 0.038(7) 0.077(8) 0.015(6) 0.018(6) 0.019(6)
C19 0.033(7) 0.065(8) 0.043(7) 0.013(6) 0.001(6) 0.027(6)
C20 0.042(7) 0.051(7) 0.047(7) 0.002(6) 0.001(5) 0.030(6)
C21 0.063(9) 0.086(9) 0.041(7) 0.004(6) -0.001(6) 0.039(8)
C22 0.035(8) 0.075(9) 0.048(7) 0.003(7) -0.004(6) 0.013(7)
C23 0.036(8) 0.111(12) 0.097(11) -0.015(10) -0.023(8) 0.025(8)
C24 0.046(8) 0.083(10) 0.078(9) -0.033(7) -0.012(7) 0.022(7)
C25 0.052(8) 0.079(9) 0.065(8) 0.000(7) 0.003(7) 0.022(8)
C26 0.030(6) 0.024(7) 0.077(8) -0.014(6) -0.018(6) 0.014(5)
C27 0.020(5) 0.025(6) 0.083(9) 0.005(6) -0.002(5) 0.007(5)
C28 0.020(5) 0.046(7) 0.069(8) -0.008(6) -0.002(5) 0.014(5)
C29 0.024(6) 0.037(7) 0.064(8) 0.009(6) 0.002(5) 0.018(5)
C30 0.044(7) 0.043(7) 0.064(8) -0.019(6) -0.010(6) 0.017(6)
C31 0.051(7) 0.061(9) 0.056(8) 0.002(7) 0.020(6) 0.008(7)
C32 0.045(7) 0.030(6) 0.071(9) 0.001(6) -0.002(6) 0.003(5)
C33 0.026(7) 0.027(7) 0.062(7) 0.009(5) 0.007(5) 0.002(6)
C34 0.066(6) 0.050(6) 0.091(6) 0.005(5) 0.011(5) 0.037(5)
O14 0.054(5) 0.045(5) 0.098(6) 0.017(4) 0.016(4) 0.030(4)
N5 0.150(11) 0.105(9) 0.101(7) -0.040(7) -0.046(7) 0.088(8)
C35 0.128(12) 0.112(11) 0.154(12) -0.006(9) -0.035(10) 0.083(9)
C36 0.270(19) 0.274(19) 0.145(11) -0.057(13) -0.019(13) 0.182(15)

loop_
_atom_type_symbol
_atom_type_description
_atom_type_scat_dispersion_real
_atom_type_scat_dispersion_imag
_atom_type_scat_source
C C 0.0033 0.0016 'International Tables Vol C Tables 4.2.6.8 and 6.1.1.4'
H H 0.0000 0.0000 'International Tables Vol C Tables 4.2.6.8 and 6.1.1.4'
Cu Cu 0.3201 1.2651 'International Tables Vol C Tables 4.2.6.8 and 6.1.1.4'
N N 0.0061 0.0033 'International Tables Vol C Tables 4.2.6.8 and 6.1.1.4'
O O 0.0106 0.0060 'International Tables Vol C Tables 4.2.6.8 and 6.1.1.4'

loop_
_geom_angle_atom_site_label_1
_geom_angle_atom_site_label_2
_geom_angle_atom_site_label_3
_geom_angle
_geom_angle_site_symmetry_1
_geom_angle_site_symmetry_3
_geom_angle_publ_flag
O1 Cu1 O10 169.5(3) . . ?
O1 Cu1 O4 90.0(3) . 5_766 ?
O10 Cu1 O4 89.4(3) . 5_766 ?
O1 Cu1 O6 89.8(3) . 6_556 ?
O10 Cu1 O6 88.2(3) . 6_556 ?
O4 Cu1 O6 166.2(3) 5_766 6_556 ?
O1 Cu1 O13 94.1(3) . . ?
O10 Cu1 O13 96.3(3) . . ?
O4 Cu1 O13 96.9(3) 5_766 . ?
O6 Cu1 O13 96.9(3) 6_556 . ?
O1 Cu1 Cu2 85.1(2) . . ?
O10 Cu1 Cu2 84.5(2) . . ?
O4 Cu1 Cu2 83.7(2) 5_766 . ?
O6 Cu1 Cu2 82.5(2) 6_556 . ?
O13 Cu1 Cu2 179.0(2) . . ?
O2 Cu2 O3 90.4(3) . 5_766 ?
O2 Cu2 O5 89.2(3) . 6_556 ?
O3 Cu2 O5 170.1(3) 5_766 6_556 ?
O2 Cu2 O11 166.7(3) . . ?
O3 Cu2 O11 89.9(3) 5_766 . ?
O5 Cu2 O11 88.2(3) 6_556 . ?
O2 Cu2 O14 95.6(3) . . ?
O3 Cu2 O14 91.2(3) 5_766 . ?
O5 Cu2 O14 98.6(3) 6_556 . ?
O11 Cu2 O14 97.7(3) . . ?
O2 Cu2 Cu1 83.2(2) . . ?
O3 Cu2 Cu1 84.2(2) 5_766 . ?
O5 Cu2 Cu1 86.0(2) 6_556 . ?
O11 Cu2 Cu1 83.6(2) . . ?
O14 Cu2 Cu1 175.25(19) . . ?
C1 O1 Cu1 123.1(7) . . ?
C1 O2 Cu2 123.5(6) . . ?
C19 O3 Cu2 121.6(7) . 5_766 ?
C19 O4 Cu1 121.0(7) . 5_766 ?
C12 O5 Cu2 120.4(7) . 6_556 ?
C12 O6 Cu1 122.1(7) . 6_556 ?
C8 O7 C6 121.4(9) . . ?
C11 O8 C22 119.5(9) . . ?
C9 O9 C17 120.8(9) . . ?
C26 O10 Cu1 123.4(6) . . ?
C26 O11 Cu2 121.0(7) . . ?
C33 O12 C29 118.5(7) . . ?
Cu1 O13 H13A 118.6 . . ?
Cu1 O13 H13B 123.7 . . ?
H13A O13 H13B 103.6 . . ?
C9 N1 C8 112.2(10) . . ?
C11 N2 C8 111.6(10) . . ?
C9 N3 C11 110.3(10) . . ?
C33 N4 C33 113.1(10) . 2_765 ?
O2 C1 O1 123.9(9) . . ?
O2 C1 C2 120.4(10) . . ?
O1 C1 C2 115.7(10) . . ?
C7 C2 C3 121.4(10) . . ?
C7 C2 C1 120.8(10) . . ?
C3 C2 C1 117.6(10) . . ?
C2 C3 C4 118.1(11) . . ?
C2 C3 H3 120.9 . . ?
C4 C3 H3 120.9 . . ?
C5 C4 C3 120.4(11) . . ?
C5 C4 H4 119.8 . . ?
C3 C4 H4 119.8 . . ?
C6 C5 C4 120.8(11) . . ?
C6 C5 H5 119.6 . . ?
C4 C5 H5 119.6 . . ?
C5 C6 C7 120.6(11) . . ?
C5 C6 O7 119.1(10) . . ?
C7 C6 O7 120.1(10) . . ?
C2 C7 C6 118.6(10) . . ?
C2 C7 H7 120.7 . . ?
C6 C7 H7 120.7 . . ?
N1 C8 N2 128.5(11) . . ?
N1 C8 O7 120.1(11) . . ?
N2 C8 O7 111.4(10) . . ?
N1 C9 N3 128.6(10) . . ?
N1 C9 O9 113.2(11) . . ?
N3 C9 O9 118.2(11) . . ?
N2 C11 O8 119.8(12) . . ?
N2 C11 N3 128.7(11) . . ?
O8 C11 N3 111.5(11) . . ?
O5 C12 O6 127.6(10) . . ?
O5 C12 C13 115.9(10) . . ?
O6 C12 C13 116.4(10) . . ?
C14 C13 C18 122.4(11) . . ?
C14 C13 C12 120.4(10) . . ?
C18 C13 C12 117.1(10) . . ?
C13 C14 C15 120.5(11) . . ?
C13 C14 H14 119.8 . . ?
C15 C14 H14 119.8 . . ?
C16 C15 C14 118.2(12) . . ?
C16 C15 H15 120.9 . . ?
C14 C15 H15 120.9 . . ?
C17 C16 C15 120.7(13) . . ?
C17 C16 H16 119.7 . . ?
C15 C16 H16 119.7 . . ?
C16 C17 C18 122.1(12) . . ?
C16 C17 O9 118.6(11) . . ?
C18 C17 O9 118.4(11) . . ?
C13 C18 C17 116.0(11) . . ?
C13 C18 H18 122.0 . . ?
C17 C18 H18 122.0 . . ?
O4 C19 O3 127.2(10) . . ?
O4 C19 C20 118.9(9) . . ?
O3 C19 C20 113.4(10) . . ?
C25 C20 C21 119.2(10) . . ?
C25 C20 C19 122.2(10) . . ?
C21 C20 C19 118.6(10) . . ?
C20 C21 C22 119.3(11) . . ?
C20 C21 H21 120.4 . . ?
C22 C21 H21 120.4 . . ?
C23 C22 C21 120.8(11) . . ?
C23 C22 O8 119.3(11) . . ?
C21 C22 O8 119.8(11) . . ?
C22 C23 C24 120.0(12) . . ?
C22 C23 H23 120.0 . . ?
C24 C23 H23 120.0 . . ?
C23 C24 C25 120.2(12) . . ?
C23 C24 H24 119.9 . . ?
C25 C24 H24 119.9 . . ?
C20 C25 C24 120.6(12) . . ?
C20 C25 H25 119.7 . . ?
C24 C25 H25 119.7 . . ?
O11 C26 O10 126.0(10) . . ?
O11 C26 C27 117.7(10) . . ?
O10 C26 C27 116.4(9) . . ?
C32 C27 C28 118.6(10) . . ?
C32 C27 C26 123.4(10) . . ?
C28 C27 C26 118.0(10) . . ?
C29 C28 C27 116.7(10) . . ?
C29 C28 H28 121.6 . . ?
C27 C28 H28 121.6 . . ?
C30 C29 C28 125.1(10) . . ?
C30 C29 O12 117.0(9) . . ?
C28 C29 O12 117.7(9) . . ?
C29 C30 C31 117.0(10) . . ?
C29 C30 H30 121.5 . . ?
C31 C30 H30 121.5 . . ?
C32 C31 C30 118.9(10) . . ?
C32 C31 H31 120.6 . . ?
C30 C31 H31 120.6 . . ?
C31 C32 C27 123.5(10) . . ?
C31 C32 H32 118.3 . . ?
C27 C32 H32 118.3 . . ?
N4 C33 N4 126.8(9) . 3_675 ?
N4 C33 O12 121.4(9) . . ?
N4 C33 O12 111.8(9) 3_675 . ?
O14 C34 N5 124.1(10) . . ?
O14 C34 H34 118.0 . . ?
N5 C34 H34 118.0 . . ?
C34 O14 Cu2 117.1(7) . . ?
C34 N5 C35 123.9(10) . . ?
C34 N5 C36 118.1(11) . . ?
C35 N5 C36 117.9(11) . . ?
N5 C35 H35A 109.5 . . ?
N5 C35 H35B 109.5 . . ?
H35A C35 H35B 109.5 . . ?
N5 C35 H35C 109.5 . . ?
H35A C35 H35C 109.5 . . ?
H35B C35 H35C 109.5 . . ?
N5 C36 H36A 109.5 . . ?
N5 C36 H36B 109.5 . . ?
H36A C36 H36B 109.5 . . ?
N5 C36 H36C 109.5 . . ?
H36A C36 H36C 109.5 . . ?
H36B C36 H36C 109.5 . . ?

loop_
_geom_bond_atom_site_label_1
_geom_bond_atom_site_label_2
_geom_bond_distance
_geom_bond_site_symmetry_2
_geom_bond_publ_flag
Cu1 O1 1.921(7) . ?
Cu1 O10 1.921(8) . ?
Cu1 O4 1.979(7) 5_766 ?
Cu1 O6 2.004(7) 6_556 ?
Cu1 O13 2.166(8) . ?
Cu1 Cu2 2.6360(18) . ?
Cu2 O2 1.953(7) . ?
Cu2 O3 1.960(7) 5_766 ?
Cu2 O5 1.962(7) 6_556 ?
Cu2 O11 1.997(7) . ?
Cu2 O14 2.171(7) . ?
O1 C1 1.281(12) . ?
O2 C1 1.276(12) . ?
O3 C19 1.265(12) . ?
O4 C19 1.236(12) . ?
O5 C12 1.252(12) . ?
O6 C12 1.260(13) . ?
O7 C8 1.342(13) . ?
O7 C6 1.404(13) . ?
O8 C11 1.333(13) . ?
O8 C22 1.411(13) . ?
O9 C9 1.344(12) . ?
O9 C17 1.445(14) . ?
O10 C26 1.268(12) . ?
O11 C26 1.257(12) . ?
O12 C33 1.346(11) . ?
O12 C29 1.464(12) . ?
O13 H13A 0.8494 . ?
O13 H13B 0.8499 . ?
N1 C9 1.305(14) . ?
N1 C8 1.305(13) . ?
N2 C11 1.295(14) . ?
N2 C8 1.336(14) . ?
N3 C9 1.338(14) . ?
N3 C11 1.350(15) . ?
N4 C33 1.304(12) . ?
N4 C33 1.337(12) 2_765 ?
C1 C2 1.489(14) . ?
C2 C7 1.370(14) . ?
C2 C3 1.395(15) . ?
C3 C4 1.399(15) . ?
C3 H3 0.9500 . ?
C4 C5 1.365(16) . ?
C4 H4 0.9500 . ?
C5 C6 1.357(15) . ?
C5 H5 0.9500 . ?
C6 C7 1.401(14) . ?
C7 H7 0.9500 . ?
C12 C13 1.528(15) . ?
C13 C14 1.355(15) . ?
C13 C18 1.380(15) . ?
C14 C15 1.382(16) . ?
C14 H14 0.9500 . ?
C15 C16 1.381(18) . ?
C15 H15 0.9500 . ?
C16 C17 1.347(17) . ?
C16 H16 0.9500 . ?
C17 C18 1.400(15) . ?
C18 H18 0.9500 . ?
C19 C20 1.511(15) . ?
C20 C25 1.370(15) . ?
C20 C21 1.391(15) . ?
C21 C22 1.390(16) . ?
C21 H21 0.9500 . ?
C22 C23 1.351(17) . ?
C23 C24 1.371(17) . ?
C23 H23 0.9500 . ?
C24 C25 1.377(16) . ?
C24 H24 0.9500 . ?
C25 H25 0.9500 . ?
C26 C27 1.470(14) . ?
C27 C32 1.379(14) . ?
C27 C28 1.394(14) . ?
C28 C29 1.379(14) . ?
C28 H28 0.9500 . ?
C29 C30 1.359(14) . ?
C30 C31 1.406(15) . ?
C30 H30 0.9500 . ?
C31 C32 1.349(15) . ?
C31 H31 0.9500 . ?
C32 H32 0.9500 . ?
C34 O14 1.249(10) . ?
C34 N5 1.340(11) . ?
C34 H34 0.9500 . ?
N5 C35 1.438(12) . ?
N5 C36 1.449(11) . ?
C35 H35A 0.9800 . ?
C35 H35B 0.9800 . ?
C35 H35C 0.9800 . ?
C36 H36A 0.9800 . ?
C36 H36B 0.9800 . ?
C36 H36C 0.9800 . ?

loop_
_geom_torsion_atom_site_label_1
_geom_torsion_atom_site_label_2
_geom_torsion_atom_site_label_3
_geom_torsion_atom_site_label_4
_geom_torsion
_geom_torsion_site_symmetry_1
_geom_torsion_site_symmetry_2
_geom_torsion_site_symmetry_3
_geom_torsion_site_symmetry_4
_geom_torsion_publ_flag
Cu2 O2 C1 O1 8.7(13) . . . . ?
Cu2 O2 C1 C2 -169.2(6) . . . . ?
Cu1 O1 C1 O2 1.9(13) . . . . ?
Cu1 O1 C1 C2 180.0(6) . . . . ?
O2 C1 C2 C7 175.2(9) . . . . ?
O1 C1 C2 C7 -3.0(13) . . . . ?
O2 C1 C2 C3 0.7(13) . . . . ?
O1 C1 C2 C3 -177.4(9) . . . . ?
C7 C2 C3 C4 3.0(15) . . . . ?
C1 C2 C3 C4 177.4(10) . . . . ?
C2 C3 C4 C5 -3.1(18) . . . . ?
C3 C4 C5 C6 2.7(19) . . . . ?
C4 C5 C6 C7 -2.3(18) . . . . ?
C4 C5 C6 O7 171.7(11) . . . . ?
C8 O7 C6 C5 105.6(12) . . . . ?
C8 O7 C6 C7 -80.3(12) . . . . ?
C3 C2 C7 C6 -2.6(14) . . . . ?
C1 C2 C7 C6 -176.8(8) . . . . ?
C5 C6 C7 C2 2.1(15) . . . . ?
O7 C6 C7 C2 -171.8(9) . . . . ?
C9 N1 C8 N2 0.0(16) . . . . ?
C9 N1 C8 O7 -179.5(9) . . . . ?
C11 N2 C8 N1 1.3(16) . . . . ?
C11 N2 C8 O7 -179.2(9) . . . . ?
C6 O7 C8 N1 7.8(14) . . . . ?
C6 O7 C8 N2 -171.8(9) . . . . ?
C8 N1 C9 N3 -0.8(16) . . . . ?
C8 N1 C9 O9 178.8(9) . . . . ?
C11 N3 C9 N1 0.2(17) . . . . ?
C11 N3 C9 O9 -179.4(10) . . . . ?
C17 O9 C9 N1 -173.4(10) . . . . ?
C17 O9 C9 N3 6.2(15) . . . . ?
C8 N2 C11 O8 -179.4(10) . . . . ?
C8 N2 C11 N3 -2.0(17) . . . . ?
C22 O8 C11 N2 -0.8(16) . . . . ?
C22 O8 C11 N3 -178.6(10) . . . . ?
C9 N3 C11 N2 1.4(17) . . . . ?
C9 N3 C11 O8 179.0(9) . . . . ?
Cu2 O5 C12 O6 5.6(15) 6_556 . . . ?
Cu2 O5 C12 C13 -170.4(7) 6_556 . . . ?
Cu1 O6 C12 O5 6.0(16) 6_556 . . . ?
Cu1 O6 C12 C13 -178.0(7) 6_556 . . . ?
O5 C12 C13 C14 -4.7(16) . . . . ?
O6 C12 C13 C14 178.8(11) . . . . ?
O5 C12 C13 C18 174.9(9) . . . . ?
O6 C12 C13 C18 -1.6(15) . . . . ?
C18 C13 C14 C15 0.8(19) . . . . ?
C12 C13 C14 C15 -179.5(12) . . . . ?
C13 C14 C15 C16 -2(2) . . . . ?
C14 C15 C16 C17 1(2) . . . . ?
C15 C16 C17 C18 2(2) . . . . ?
C15 C16 C17 O9 170.6(12) . . . . ?
C9 O9 C17 C16 107.8(13) . . . . ?
C9 O9 C17 C18 -82.7(13) . . . . ?
C14 C13 C18 C17 1.3(16) . . . . ?
C12 C13 C18 C17 -178.4(9) . . . . ?
C16 C17 C18 C13 -2.4(17) . . . . ?
O9 C17 C18 C13 -171.5(9) . . . . ?
Cu1 O4 C19 O3 16.8(15) 5_766 . . . ?
Cu1 O4 C19 C20 -171.6(6) 5_766 . . . ?
Cu2 O3 C19 O4 -5.5(15) 5_766 . . . ?
Cu2 O3 C19 C20 -177.5(6) 5_766 . . . ?
O4 C19 C20 C25 -178.6(10) . . . . ?
O3 C19 C20 C25 -5.9(14) . . . . ?
O4 C19 C20 C21 4.0(14) . . . . ?
O3 C19 C20 C21 176.7(9) . . . . ?
C25 C20 C21 C22 1.0(16) . . . . ?
C19 C20 C21 C22 178.5(10) . . . . ?
C20 C21 C22 C23 -0.4(18) . . . . ?
C20 C21 C22 O8 -177.5(10) . . . . ?
C11 O8 C22 C23 115.9(13) . . . . ?
C11 O8 C22 C21 -67.0(15) . . . . ?
C21 C22 C23 C24 0(2) . . . . ?
O8 C22 C23 C24 176.7(12) . . . . ?
C22 C23 C24 C25 1(2) . . . . ?
C21 C20 C25 C24 -0.9(18) . . . . ?
C19 C20 C25 C24 -178.3(11) . . . . ?
C23 C24 C25 C20 0(2) . . . . ?
Cu2 O11 C26 O10 4.7(13) . . . . ?
Cu2 O11 C26 C27 -175.9(6) . . . . ?
Cu1 O10 C26 O11 7.5(14) . . . . ?
Cu1 O10 C26 C27 -171.9(6) . . . . ?
O11 C26 C27 C32 4.3(14) . . . . ?
O10 C26 C27 C32 -176.2(9) . . . . ?
O11 C26 C27 C28 -178.5(8) . . . . ?
O10 C26 C27 C28 0.9(13) . . . . ?
C32 C27 C28 C29 -3.9(14) . . . . ?
C26 C27 C28 C29 178.8(8) . . . . ?
C27 C28 C29 C30 1.1(15) . . . . ?
C27 C28 C29 O12 -175.6(8) . . . . ?
C33 O12 C29 C30 110.5(10) . . . . ?
C33 O12 C29 C28 -72.6(11) . . . . ?
C28 C29 C30 C31 0.7(16) . . . . ?
O12 C29 C30 C31 177.4(9) . . . . ?
C29 C30 C31 C32 0.4(16) . . . . ?
C30 C31 C32 C27 -3.5(18) . . . . ?
C28 C27 C32 C31 5.3(16) . . . . ?
C26 C27 C32 C31 -177.6(10) . . . . ?
C33 N4 C33 N4 4(2) 2_765 . . 3_675 ?
C33 N4 C33 O12 -176.4(5) 2_765 . . . ?
C29 O12 C33 N4 10.6(14) . . . . ?
C29 O12 C33 N4 -169.9(8) . . . 3_675 ?
N5 C34 O14 Cu2 123.7(11) . . . . ?
O14 C34 N5 C35 177.8(13) . . . . ?
O14 C34 N5 C36 2(2) . . . . ?
